data_7248098
loop_
_publ_author_name
'Chaabane, I.'
'Rekik, W.'
'Ghalla, H.'
'Zaghrioui, M.'
'Lhoste, J.'
'Oueslati, A.'

_publ_section_title
;
 Crystal structure, optical characterization, conduction and relaxation
 mechanisms of a new hybrid compound
 (C<sub>6</sub>H<sub>9</sub>N<sub>2</sub>)<sub>2</sub>[Sb<sub>2</sub>Cl<sub>8</sub>].
;
_journal_issue 5
_journal_name_full 'RSC advances'
_journal_page_first 3588
_journal_page_last 3598
_journal_paper_doi 10.1039/d3ra08885e
_journal_volume 14
_journal_year 2024
_chemical_formula_sum 'C12 H18 Cl8 N4 Sb2'
_chemical_formula_weight 745.40
_space_group_crystal_system triclinic
_space_group_IT_number 2
_space_group_name_Hall '-P 1'
_space_group_name_H-M_alt 'P -1'
_atom_sites_solution_hydrogens geom
_audit_creation_method SHELXL-2014/7
_audit_update_record
;
2023-10-27 deposited with the CCDC.	2024-01-16 downloaded from the CCDC.
;
_cell_angle_alpha 86.352(6)
_cell_angle_beta 69.069(5)
_cell_angle_gamma 74.829(5)
_cell_formula_units_Z 1
_cell_length_a 7.9767(7)
_cell_length_b 9.0843(8)
_cell_length_c 9.3456(8)
_cell_measurement_reflns_used 1339
_cell_measurement_temperature 296(2)
_cell_measurement_theta_max 27.497
_cell_measurement_theta_min 2.324
_cell_volume 610.14(10)
_computing_structure_refinement 'SHELXL-2014/7 (Sheldrick, 2014)'
_diffrn_ambient_temperature 296(2)
_diffrn_measured_fraction_theta_full 0.998
_diffrn_measured_fraction_theta_max 0.998
_diffrn_measurement_device_type 'Bruker APEXII'
_diffrn_measurement_method '\w scans'
_diffrn_radiation_type MoK\a
_diffrn_radiation_wavelength 0.71073
_diffrn_reflns_av_R_equivalents 0.0516
_diffrn_reflns_av_unetI/netI 0.0324
_diffrn_reflns_Laue_measured_fraction_full 0.998
_diffrn_reflns_Laue_measured_fraction_max 0.998
_diffrn_reflns_limit_h_max 10
_diffrn_reflns_limit_h_min -10
_diffrn_reflns_limit_k_max 11
_diffrn_reflns_limit_k_min -11
_diffrn_reflns_limit_l_max 12
_diffrn_reflns_limit_l_min -12
_diffrn_reflns_number 21842
_diffrn_reflns_point_group_measured_fraction_full 0.998
_diffrn_reflns_point_group_measured_fraction_max 0.998
_diffrn_reflns_theta_full 25.242
_diffrn_reflns_theta_max 27.497
_diffrn_reflns_theta_min 2.324
_diffrn_source 'fine-focus sealed tube'
_exptl_absorpt_coefficient_mu 3.096
_exptl_absorpt_correction_T_max 0.753
_exptl_absorpt_correction_T_min 0.645
_exptl_absorpt_correction_type multi-scan
_exptl_absorpt_process_details
;
  [Sheldrick, G.M. (2014). SADABS Bruker AXS Inc., Madison, Wisconsin, USA]
;
_exptl_crystal_colour white
_exptl_crystal_density_diffrn 2.029
_exptl_crystal_description platelet
_exptl_crystal_F_000 356
_exptl_crystal_size_max 0.118
_exptl_crystal_size_mid 0.093
_exptl_crystal_size_min 0.075
_refine_diff_density_max 0.370
_refine_diff_density_min -0.385
_refine_diff_density_rms 0.086
_refine_ls_extinction_method none
_refine_ls_goodness_of_fit_ref 1.038
_refine_ls_hydrogen_treatment constr
_refine_ls_matrix_type full
_refine_ls_number_parameters 119
_refine_ls_number_reflns 2796
_refine_ls_number_restraints 0
_refine_ls_restrained_S_all 1.038
_refine_ls_R_factor_all 0.0341
_refine_ls_R_factor_gt 0.0256
_refine_ls_shift/su_max 0.001
_refine_ls_shift/su_mean 0.000
_refine_ls_structure_factor_coef Fsqd
_refine_ls_weighting_details 'w=1/[\s^2^(Fo^2^)+(0.0105P)^2^+0.3054P] where P=(Fo^2^+2Fc^2^)/3'
_refine_ls_weighting_scheme calc
_refine_ls_wR_factor_gt 0.0424
_refine_ls_wR_factor_ref 0.0451
_reflns_Friedel_coverage 0.000
_reflns_number_gt 2417
_reflns_number_total 2796
_reflns_threshold_expression 'I > 2\s(I)'
_cod_data_source_file d3ra08885e2.cif
_cod_data_source_block shelx
_cod_database_code 7248098
_shelx_shelxl_version_number 2014/7
_shelx_space_group_comment
;
The symmetry employed for this shelxl refinement is uniquely defined
by the following loop, which should always be used as a source of
symmetry information in preference to the above space-group names.
They are only intended as comments.
;

loop_
_space_group_symop_operation_xyz
'x, y, z'
'-x, -y, -z'

loop_
_atom_site_label
_atom_site_type_symbol
_atom_site_fract_x
_atom_site_fract_y
_atom_site_fract_z
_atom_site_U_iso_or_equiv
_atom_site_adp_type
_atom_site_occupancy
_atom_site_site_symmetry_order
_atom_site_calc_flag
_atom_site_refinement_flags_posn
_atom_site_refinement_flags_adp
_atom_site_refinement_flags_occupancy
_atom_site_disorder_assembly
_atom_site_disorder_group
Sb1 Sb 0.67070(2) 0.08227(2) 0.08659(2) 0.03288(7) Uani 1 1 d . . . . .
Cl1 Cl 0.34576(10) -0.02653(8) 0.22265(8) 0.04535(19) Uani 1 1 d . . . . .
Cl2 Cl 0.45775(11) 0.31852(8) 0.08407(9) 0.0491(2) Uani 1 1 d . . . . .
Cl3 Cl 0.66378(11) 0.13599(9) 0.33813(8) 0.0507(2) Uani 1 1 d . . . . .
Cl4 Cl 0.93033(11) 0.20392(10) -0.04416(9) 0.0540(2) Uani 1 1 d . . . . .
N1 N 0.0296(3) 0.2906(3) 0.3461(3) 0.0413(6) Uani 1 1 d . . . . .
H1 H 0.1273 0.2243 0.2916 0.050 Uiso 1 1 calc R U . . .
N2 N 0.0601(3) 0.1628(3) 0.5595(3) 0.0530(7) Uani 1 1 d . . . . .
H2A H 0.1572 0.0984 0.5014 0.064 Uiso 1 1 calc R U . . .
H2B H 0.0223 0.1531 0.6573 0.064 Uiso 1 1 calc R U . . .
C1 C -0.3051(5) 0.6338(4) 0.2716(4) 0.0706(11) Uani 1 1 d . . . . .
H1A H -0.2358 0.6247 0.1635 0.106 Uiso 1 1 calc R U . . .
H1B H -0.3138 0.7321 0.3100 0.106 Uiso 1 1 calc R U . . .
H1C H -0.4275 0.6229 0.2901 0.106 Uiso 1 1 calc R U . . .
C2 C -0.2084(4) 0.5113(3) 0.3519(3) 0.0410(7) Uani 1 1 d . . . . .
C3 C -0.2725(4) 0.5014(3) 0.5113(3) 0.0439(7) Uani 1 1 d . . . . .
H3 H -0.3764 0.5750 0.5696 0.053 Uiso 1 1 calc R U . . .
C4 C -0.1891(4) 0.3885(3) 0.5842(3) 0.0411(7) Uani 1 1 d . . . . .
H4 H -0.2361 0.3848 0.6905 0.049 Uiso 1 1 calc R U . . .
C5 C -0.0316(4) 0.2776(3) 0.4983(3) 0.0367(6) Uani 1 1 d . . . . .
C6 C -0.0548(4) 0.4029(4) 0.2734(3) 0.0450(7) Uani 1 1 d . . . . .
H6 H -0.0059 0.4055 0.1671 0.054 Uiso 1 1 calc R U . . .

loop_
_atom_site_aniso_label
_atom_site_aniso_U_11
_atom_site_aniso_U_22
_atom_site_aniso_U_33
_atom_site_aniso_U_23
_atom_site_aniso_U_13
_atom_site_aniso_U_12
Sb1 0.02765(10) 0.03517(11) 0.03216(10) 0.00011(7) -0.00825(7) -0.00502(8)
Cl1 0.0444(4) 0.0419(4) 0.0402(4) -0.0009(3) -0.0058(3) -0.0074(3)
Cl2 0.0496(5) 0.0381(4) 0.0497(4) 0.0055(3) -0.0153(4) 0.0009(3)
Cl3 0.0595(5) 0.0539(5) 0.0392(4) -0.0009(3) -0.0225(4) -0.0078(4)
Cl4 0.0464(5) 0.0661(5) 0.0482(4) 0.0022(4) -0.0071(4) -0.0262(4)
N1 0.0355(13) 0.0466(15) 0.0336(13) -0.0091(11) -0.0060(11) -0.0030(11)
N2 0.0494(16) 0.0511(17) 0.0467(15) 0.0031(13) -0.0138(13) 0.0018(13)
C1 0.052(2) 0.083(3) 0.081(3) 0.039(2) -0.031(2) -0.021(2)
C2 0.0339(16) 0.0472(18) 0.0475(18) 0.0096(14) -0.0177(14) -0.0169(14)
C3 0.0331(16) 0.0402(17) 0.0508(18) -0.0035(14) -0.0077(14) -0.0056(13)
C4 0.0373(16) 0.0446(18) 0.0328(15) -0.0038(13) -0.0044(13) -0.0066(14)
C5 0.0341(15) 0.0367(16) 0.0399(16) 0.0006(13) -0.0125(13) -0.0106(13)
C6 0.0439(18) 0.058(2) 0.0356(16) 0.0056(14) -0.0141(14) -0.0174(16)

loop_
_atom_type_symbol
_atom_type_description
_atom_type_scat_dispersion_real
_atom_type_scat_dispersion_imag
_atom_type_scat_source
C C 0.0033 0.0016 'International Tables Vol C Tables 4.2.6.8 and 6.1.1.4'
H H 0.0000 0.0000 'International Tables Vol C Tables 4.2.6.8 and 6.1.1.4'
Cl Cl 0.1484 0.1585 'International Tables Vol C Tables 4.2.6.8 and 6.1.1.4'
N N 0.0061 0.0033 'International Tables Vol C Tables 4.2.6.8 and 6.1.1.4'
Sb Sb -0.5866 1.5461 'International Tables Vol C Tables 4.2.6.8 and 6.1.1.4'

loop_
_geom_angle_atom_site_label_1
_geom_angle_atom_site_label_2
_geom_angle_atom_site_label_3
_geom_angle
_geom_angle_site_symmetry_1
_geom_angle_site_symmetry_3
_geom_angle_publ_flag
Cl2 Sb1 Cl3 92.69(3) . . ?
Cl2 Sb1 Cl4 88.93(3) . . ?
Cl3 Sb1 Cl4 92.94(3) . . ?
Cl2 Sb1 Cl1 84.39(3) . . ?
Cl3 Sb1 Cl1 89.81(3) . . ?
Cl4 Sb1 Cl1 172.89(3) . . ?
C5 N1 C6 123.3(2) . . ?
C5 N1 H1 118.4 . . ?
C6 N1 H1 118.4 . . ?
C5 N2 H2A 120.0 . . ?
C5 N2 H2B 120.0 . . ?
H2A N2 H2B 120.0 . . ?
C2 C1 H1A 109.5 . . ?
C2 C1 H1B 109.5 . . ?
H1A C1 H1B 109.5 . . ?
C2 C1 H1C 109.5 . . ?
H1A C1 H1C 109.5 . . ?
H1B C1 H1C 109.5 . . ?
C6 C2 C3 116.1(3) . . ?
C6 C2 C1 121.7(3) . . ?
C3 C2 C1 122.2(3) . . ?
C4 C3 C2 122.5(3) . . ?
C4 C3 H3 118.7 . . ?
C2 C3 H3 118.7 . . ?
C3 C4 C5 119.5(3) . . ?
C3 C4 H4 120.3 . . ?
C5 C4 H4 120.3 . . ?
N2 C5 N1 119.0(3) . . ?
N2 C5 C4 123.8(3) . . ?
N1 C5 C4 117.1(3) . . ?
C2 C6 N1 121.5(3) . . ?
C2 C6 H6 119.2 . . ?
N1 C6 H6 119.2 . . ?

loop_
_geom_bond_atom_site_label_1
_geom_bond_atom_site_label_2
_geom_bond_distance
_geom_bond_site_symmetry_2
_geom_bond_publ_flag
Sb1 Cl2 2.3677(8) . ?
Sb1 Cl3 2.4097(8) . ?
Sb1 Cl4 2.4942(8) . ?
Sb1 Cl1 2.8527(8) . ?
N1 C5 1.337(3) . ?
N1 C6 1.354(4) . ?
N1 H1 0.8600 . ?
N2 C5 1.332(4) . ?
N2 H2A 0.8600 . ?
N2 H2B 0.8600 . ?
C1 C2 1.501(4) . ?
C1 H1A 0.9600 . ?
C1 H1B 0.9600 . ?
C1 H1C 0.9600 . ?
C2 C6 1.352(4) . ?
C2 C3 1.397(4) . ?
C3 C4 1.355(4) . ?
C3 H3 0.9300 . ?
C4 C5 1.399(4) . ?
C4 H4 0.9300 . ?
C6 H6 0.9300 . ?

loop_
_geom_hbond_atom_site_label_D
_geom_hbond_atom_site_label_H
_geom_hbond_atom_site_label_A
_geom_hbond_distance_DH
_geom_hbond_distance_HA
_geom_hbond_distance_DA
_geom_hbond_angle_DHA
_geom_hbond_site_symmetry_A
N1 H1 Cl1 0.86 2.44 3.246(2) 156.3 .
N2 H2A Cl1 0.86 2.65 3.402(3) 146.9 .
N2 H2B Cl4 0.86 2.66 3.487(3) 162.6 1_456
